data_7024854
loop_
_publ_author_name
'Chandrasekhar, Vadapalli'
'Thirumoorthi, Ramalingam'

_publ_section_title
;
 Coordination polymers containing ferrocene backbone. Synthesis, structure
 and electrochemistry.
;
_journal_issue 10
_journal_name_full 'Dalton transactions (Cambridge, England : 2003)'
_journal_page_first 2684
_journal_page_last 2691
_journal_paper_doi 10.1039/b922044e
_journal_volume 39
_journal_year 2010
_chemical_formula_moiety 'C36 H64 Fe O5 Sn2'
_chemical_formula_sum 'C36 H64 Fe O5 Sn2'
_chemical_formula_weight 870.10
_chemical_name_systematic
;
?
;
_space_group_IT_number 15
_symmetry_cell_setting monoclinic
_symmetry_space_group_name_Hall '-C 2yc'
_symmetry_space_group_name_H-M 'C 1 2/c 1'
_atom_sites_solution_hydrogens geom
_atom_sites_solution_primary direct
_atom_sites_solution_secondary difmap
_cell_angle_alpha 90.00
_cell_angle_beta 95.788(2)
_cell_angle_gamma 90.00
_cell_formula_units_Z 4
_cell_length_a 18.7740(15)
_cell_length_b 10.1805(6)
_cell_length_c 20.1347(13)
_cell_measurement_reflns_used 2995
_cell_measurement_temperature 153(2)
_cell_measurement_theta_max 25.60
_cell_measurement_theta_min 2.28
_cell_volume 3828.7(5)
_computing_cell_refinement 'Bruker SMART'
_computing_data_collection 'Bruker SMART'
_computing_data_reduction 'Bruker SAINT'
_computing_structure_refinement 'SHELXL-97 (Sheldrick, 1997)'
_computing_structure_solution 'SHELXS-97 (Sheldrick, 1990)'
_diffrn_ambient_temperature 153(2)
_diffrn_measured_fraction_theta_full 0.998
_diffrn_measured_fraction_theta_max 0.998
_diffrn_measurement_device_type 'CCD area detector'
_diffrn_measurement_method 'phi and omega scans'
_diffrn_radiation_monochromator graphite
_diffrn_radiation_source 'fine-focus sealed tube'
_diffrn_radiation_type MoK\a
_diffrn_radiation_wavelength 0.71073
_diffrn_reflns_av_R_equivalents 0.0418
_diffrn_reflns_av_sigmaI/netI 0.0475
_diffrn_reflns_limit_h_max 19
_diffrn_reflns_limit_h_min -23
_diffrn_reflns_limit_k_max 12
_diffrn_reflns_limit_k_min -12
_diffrn_reflns_limit_l_max 21
_diffrn_reflns_limit_l_min -24
_diffrn_reflns_number 10488
_diffrn_reflns_theta_full 26.00
_diffrn_reflns_theta_max 26.00
_diffrn_reflns_theta_min 2.03
_exptl_absorpt_coefficient_mu 1.706
_exptl_absorpt_correction_T_max 0.8479
_exptl_absorpt_correction_T_min 0.7266
_exptl_absorpt_correction_type empirical
_exptl_absorpt_process_details SADABS
_exptl_crystal_colour yellow
_exptl_crystal_density_diffrn 1.509
_exptl_crystal_density_method 'not measured'
_exptl_crystal_description platelet
_exptl_crystal_F_000 1784
_exptl_crystal_size_max 0.20
_exptl_crystal_size_mid 0.20
_exptl_crystal_size_min 0.10
_refine_diff_density_max 1.617
_refine_diff_density_min -1.064
_refine_diff_density_rms 0.141
_refine_ls_extinction_method none
_refine_ls_goodness_of_fit_ref 1.084
_refine_ls_hydrogen_treatment riding
_refine_ls_matrix_type full
_refine_ls_number_parameters 206
_refine_ls_number_reflns 3758
_refine_ls_number_restraints 0
_refine_ls_restrained_S_all 1.084
_refine_ls_R_factor_all 0.0554
_refine_ls_R_factor_gt 0.0454
_refine_ls_shift/su_max 0.000
_refine_ls_shift/su_mean 0.000
_refine_ls_structure_factor_coef Fsqd
_refine_ls_weighting_details 'calc w=1/[\s^2^(Fo^2^)+(0.0424P)^2^+34.3988P] where P=(Fo^2^+2Fc^2^)/3'
_refine_ls_weighting_scheme calc
_refine_ls_wR_factor_gt 0.1075
_refine_ls_wR_factor_ref 0.1132
_reflns_number_gt 3178
_reflns_number_total 3758
_reflns_threshold_expression >2sigma(I)
_cod_data_source_file b922044e.txt
_cod_data_source_block compound8
_cod_depositor_comments
;
The following automatic conversions were performed:

'_symmetry_cell_setting' value 'Monoclinic' changed to 'monoclinic'
according to /home/saulius/struct/CIF-dictionaries/cif_core.dic
dictionary named 'cif_core.dic' version 2.4.2 from 2011-04-26.

Automatic conversion script
Id: cif_fix_values 1891 2012-01-12 08:04:46Z andrius 
;
_cod_original_sg_symbol_H-M 'C2/c '
_cod_database_code 7024854

loop_
_symmetry_equiv_pos_as_xyz
'x, y, z'
'-x, y, -z+1/2'
'x+1/2, y+1/2, z'
'-x+1/2, y+1/2, -z+1/2'
'-x, -y, -z'
'x, -y, z-1/2'
'-x+1/2, -y+1/2, -z'
'x+1/2, -y+1/2, z-1/2'

loop_
_atom_site_label
_atom_site_type_symbol
_atom_site_fract_x
_atom_site_fract_y
_atom_site_fract_z
_atom_site_U_iso_or_equiv
_atom_site_adp_type
_atom_site_occupancy
_atom_site_symmetry_multiplicity
_atom_site_calc_flag
_atom_site_refinement_flags
Sn1 Sn 0.217582(18) 0.37104(3) 0.256382(17) 0.01852(13) Uani 1 1 d .
Fe1 Fe 0.5000 0.47162(10) 0.2500 0.0167(2) Uani 1 2 d S
O1 O 0.13848(18) 0.2307(3) 0.28127(18) 0.0212(8) Uani 1 1 d .
O2 O 0.29968(19) 0.5515(3) 0.23950(19) 0.0254(9) Uani 1 1 d .
O3 O 0.2168(4) 0.6173(8) 0.2575(4) 0.0301(18) Uani 0.50 1 d P
C1 C 0.2968(3) 0.3299(7) 0.3383(3) 0.0327(14) Uani 1 1 d .
C2 C 0.2781(4) 0.2353(8) 0.3892(4) 0.0305(17) Uiso 0.75 1 d P
C2A C 0.2960(12) 0.373(2) 0.4035(11) 0.025(5) Uiso 0.25 1 d P
C3 C 0.3399(4) 0.2148(9) 0.4459(4) 0.059(2) Uani 1 1 d .
C4 C 0.3592(5) 0.3300(9) 0.4855(6) 0.085(4) Uani 1 1 d .
H4A H 0.3746 0.3982 0.4572 0.127 Uiso 1 1 calc R
H4B H 0.3974 0.3087 0.5191 0.127 Uiso 1 1 calc R
H4C H 0.3184 0.3599 0.5065 0.127 Uiso 1 1 calc R
C5 C 0.1412(3) 0.5256(5) 0.2605(3) 0.0264(12) Uani 1 1 d .
H5A H 0.1670 0.6047 0.2752 0.032 Uiso 1 1 calc R
H5B H 0.1195 0.5415 0.2155 0.032 Uiso 1 1 calc R
C6 C 0.0817(3) 0.5059(5) 0.3047(3) 0.0236(12) Uani 1 1 d .
H6A H 0.0478 0.5777 0.2972 0.028 Uiso 1 1 calc R
H6B H 0.0566 0.4252 0.2916 0.028 Uiso 1 1 calc R
C7 C 0.1065(3) 0.4991(6) 0.3781(3) 0.0342(14) Uani 1 1 d .
H7A H 0.1310 0.5802 0.3916 0.041 Uiso 1 1 calc R
H7B H 0.1406 0.4278 0.3858 0.041 Uiso 1 1 calc R
C8 C 0.0454(4) 0.4777(7) 0.4209(3) 0.0455(17) Uani 1 1 d .
H8A H 0.0104 0.5458 0.4120 0.068 Uiso 1 1 calc R
H8B H 0.0636 0.4800 0.4672 0.068 Uiso 1 1 calc R
H8C H 0.0237 0.3939 0.4106 0.068 Uiso 1 1 calc R
C9 C 0.2259(3) 0.3101(6) 0.1552(3) 0.0282(13) Uani 1 1 d .
H9A H 0.2492 0.3791 0.1322 0.034 Uiso 1 1 calc R
H9B H 0.2559 0.2325 0.1557 0.034 Uiso 1 1 calc R
C10 C 0.1542(3) 0.2798(6) 0.1168(3) 0.0281(12) Uani 1 1 d .
H10A H 0.1307 0.2115 0.1401 0.034 Uiso 1 1 calc R
H10B H 0.1244 0.3577 0.1161 0.034 Uiso 1 1 calc R
C11 C 0.1594(4) 0.2359(8) 0.0461(3) 0.0471(18) Uani 1 1 d .
H11A H 0.1905 0.1597 0.0469 0.057 Uiso 1 1 calc R
H11B H 0.1817 0.3053 0.0225 0.057 Uiso 1 1 calc R
C12 C 0.0883(4) 0.2012(8) 0.0077(3) 0.0485(18) Uani 1 1 d .
H12A H 0.0664 0.1307 0.0299 0.073 Uiso 1 1 calc R
H12B H 0.0961 0.1744 -0.0367 0.073 Uiso 1 1 calc R
H12C H 0.0575 0.2766 0.0056 0.073 Uiso 1 1 calc R
C13 C 0.3528(3) 0.6065(5) 0.2188(3) 0.0199(11) Uani 1 1 d .
C14 C 0.4110(3) 0.5297(5) 0.1927(3) 0.0209(11) Uani 1 1 d .
C15 C 0.4180(3) 0.3905(5) 0.1891(3) 0.0217(11) Uani 1 1 d .
H15 H 0.3835 0.3254 0.2020 0.026 Uiso 1 1 calc R
C16 C 0.5161(3) 0.3636(5) 0.3363(3) 0.0226(11) Uani 1 1 d .
H16 H 0.4965 0.2760 0.3432 0.027 Uiso 1 1 calc R
C17 C 0.5180(3) 0.4845(5) 0.1513(3) 0.0207(11) Uani 1 1 d .
H17 H 0.5648 0.4945 0.1342 0.025 Uiso 1 1 calc R
C18 C 0.5269(3) 0.5882(5) 0.3312(3) 0.0203(11) Uani 1 1 d .
H18 H 0.5173 0.6825 0.3346 0.024 Uiso 1 1 calc R

loop_
_atom_site_aniso_label
_atom_site_aniso_U_11
_atom_site_aniso_U_22
_atom_site_aniso_U_33
_atom_site_aniso_U_23
_atom_site_aniso_U_13
_atom_site_aniso_U_12
Sn1 0.0167(2) 0.01571(19) 0.0237(2) -0.00104(14) 0.00434(14) -0.00051(14)
Fe1 0.0128(5) 0.0170(5) 0.0207(5) 0.000 0.0038(4) 0.000
O1 0.0156(18) 0.0188(19) 0.030(2) 0.0008(15) 0.0048(15) -0.0016(15)
O2 0.0186(19) 0.0143(18) 0.045(2) 0.0009(16) 0.0089(17) 0.0001(15)
O3 0.026(4) 0.029(4) 0.035(5) 0.001(3) 0.000(4) 0.003(3)
C1 0.023(3) 0.048(4) 0.026(3) 0.004(3) -0.003(2) -0.004(3)
C3 0.042(4) 0.075(6) 0.056(5) 0.016(4) -0.004(4) 0.002(4)
C4 0.044(5) 0.071(6) 0.138(9) 0.064(7) 0.001(5) -0.012(4)
C5 0.022(3) 0.020(3) 0.038(3) 0.000(2) 0.009(2) 0.000(2)
C6 0.015(3) 0.018(3) 0.038(3) -0.004(2) 0.006(2) 0.000(2)
C7 0.029(3) 0.043(4) 0.030(3) -0.006(3) 0.001(3) 0.012(3)
C8 0.050(4) 0.050(4) 0.039(4) 0.004(3) 0.020(3) 0.016(3)
C9 0.025(3) 0.036(3) 0.025(3) -0.003(2) 0.008(2) 0.000(3)
C10 0.030(3) 0.030(3) 0.025(3) -0.002(2) 0.004(2) 0.000(2)
C11 0.042(4) 0.073(5) 0.027(3) -0.007(3) 0.006(3) -0.010(4)
C12 0.053(4) 0.063(5) 0.028(3) -0.003(3) -0.005(3) -0.005(4)
C13 0.021(3) 0.015(3) 0.023(3) 0.002(2) 0.001(2) -0.001(2)
C14 0.014(2) 0.027(3) 0.021(3) -0.002(2) 0.001(2) 0.002(2)
C15 0.016(3) 0.025(3) 0.023(3) -0.002(2) 0.002(2) -0.004(2)
C16 0.020(3) 0.025(3) 0.023(3) 0.007(2) 0.001(2) -0.002(2)
C17 0.018(3) 0.021(3) 0.024(3) 0.000(2) 0.005(2) 0.002(2)
C18 0.018(3) 0.020(3) 0.022(3) -0.004(2) 0.000(2) -0.001(2)

loop_
_atom_type_symbol
_atom_type_description
_atom_type_scat_dispersion_real
_atom_type_scat_dispersion_imag
_atom_type_scat_source
C C 0.0033 0.0016 'International Tables Vol C Tables 4.2.6.8 and 6.1.1.4'
H H 0.0000 0.0000 'International Tables Vol C Tables 4.2.6.8 and 6.1.1.4'
Sn Sn -0.6537 1.4246 'International Tables Vol C Tables 4.2.6.8 and 6.1.1.4'
Fe Fe 0.3463 0.8444 'International Tables Vol C Tables 4.2.6.8 and 6.1.1.4'
O O 0.0106 0.0060 'International Tables Vol C Tables 4.2.6.8 and 6.1.1.4'

loop_
_geom_angle_atom_site_label_1
_geom_angle_atom_site_label_2
_geom_angle_atom_site_label_3
_geom_angle
_geom_angle_site_symmetry_1
_geom_angle_site_symmetry_3
C5 Sn1 C1 122.0(2) . .
C5 Sn1 C9 111.3(2) . .
C1 Sn1 C9 124.1(2) . .
C5 Sn1 O1 89.90(17) . .
C1 Sn1 O1 97.58(19) . .
C9 Sn1 O1 98.43(18) . .
C5 Sn1 O2 83.51(17) . .
C1 Sn1 O2 81.73(19) . .
C9 Sn1 O2 88.75(18) . .
O1 Sn1 O2 171.66(13) . .
C5 Sn1 O3 42.1(2) . .
C1 Sn1 O3 101.1(2) . .
C9 Sn1 O3 107.3(2) . .
O1 Sn1 O3 131.0(2) . .
O2 Sn1 O3 41.74(19) . .
C14 Fe1 C14 146.0(3) 2_655 .
C14 Fe1 C18 114.3(2) 2_655 2_655
C14 Fe1 C18 41.3(2) . 2_655
C14 Fe1 C18 41.3(2) 2_655 .
C14 Fe1 C18 114.3(2) . .
C18 Fe1 C18 108.9(3) 2_655 .
C14 Fe1 C15 172.1(2) 2_655 .
C14 Fe1 C15 41.1(2) . .
C18 Fe1 C15 69.1(2) 2_655 .
C18 Fe1 C15 145.7(2) . .
C14 Fe1 C15 41.1(2) 2_655 2_655
C14 Fe1 C15 172.1(2) . 2_655
C18 Fe1 C15 145.7(2) 2_655 2_655
C18 Fe1 C15 69.1(2) . 2_655
C15 Fe1 C15 132.3(3) . 2_655
C14 Fe1 C16 68.3(2) 2_655 .
C14 Fe1 C16 133.0(2) . .
C18 Fe1 C16 172.9(2) 2_655 .
C18 Fe1 C16 68.3(2) . .
C15 Fe1 C16 109.2(2) . .
C15 Fe1 C16 40.4(2) 2_655 .
C14 Fe1 C16 133.0(2) 2_655 2_655
C14 Fe1 C16 68.3(2) . 2_655
C18 Fe1 C16 68.3(2) 2_655 2_655
C18 Fe1 C16 172.9(2) . 2_655
C15 Fe1 C16 40.4(2) . 2_655
C15 Fe1 C16 109.2(2) 2_655 2_655
C16 Fe1 C16 115.2(3) . 2_655
C14 Fe1 C17 109.1(2) 2_655 .
C14 Fe1 C17 68.6(2) . .
C18 Fe1 C17 40.5(2) 2_655 .
C18 Fe1 C17 133.3(2) . .
C15 Fe1 C17 68.4(2) . .
C15 Fe1 C17 114.8(2) 2_655 .
C16 Fe1 C17 146.0(2) . .
C16 Fe1 C17 40.5(2) 2_655 .
C14 Fe1 C17 68.6(2) 2_655 2_655
C14 Fe1 C17 109.1(2) . 2_655
C18 Fe1 C17 133.3(2) 2_655 2_655
C18 Fe1 C17 40.5(2) . 2_655
C15 Fe1 C17 114.8(2) . 2_655
C15 Fe1 C17 68.4(2) 2_655 2_655
C16 Fe1 C17 40.5(2) . 2_655
C16 Fe1 C17 146.0(2) 2_655 2_655
C17 Fe1 C17 172.7(3) . 2_655
C13 O1 Sn1 124.4(3) 4_545 .
C13 O2 Sn1 156.6(3) . .
C2A C1 C2 61.6(10) . .
C2A C1 Sn1 126.3(10) . .
C2 C1 Sn1 117.8(5) . .
C2A C2 C1 56.3(9) . .
C2A C2 C3 81.1(10) . .
C1 C2 C3 112.6(6) . .
C1 C2A C2 62.1(10) . .
C1 C2A C3 96.0(12) . .
C2 C2A C3 51.5(8) . .
C4 C3 C2 115.0(7) . .
C4 C3 C2A 69.2(8) . .
C2 C3 C2A 47.5(7) . .
C3 C4 H4A 109.5 . .
C3 C4 H4B 109.5 . .
H4A C4 H4B 109.5 . .
C3 C4 H4C 109.5 . .
H4A C4 H4C 109.5 . .
H4B C4 H4C 109.5 . .
C6 C5 Sn1 117.7(4) . .
C6 C5 H5A 107.9 . .
Sn1 C5 H5A 107.9 . .
C6 C5 H5B 107.9 . .
Sn1 C5 H5B 107.9 . .
H5A C5 H5B 107.2 . .
C7 C6 C5 114.2(5) . .
C7 C6 H6A 108.7 . .
C5 C6 H6A 108.7 . .
C7 C6 H6B 108.7 . .
C5 C6 H6B 108.7 . .
H6A C6 H6B 107.6 . .
C6 C7 C8 112.8(5) . .
C6 C7 H7A 109.0 . .
C8 C7 H7A 109.0 . .
C6 C7 H7B 109.0 . .
C8 C7 H7B 109.0 . .
H7A C7 H7B 107.8 . .
C7 C8 H8A 109.5 . .
C7 C8 H8B 109.5 . .
H8A C8 H8B 109.5 . .
C7 C8 H8C 109.5 . .
H8A C8 H8C 109.5 . .
H8B C8 H8C 109.5 . .
C10 C9 Sn1 113.4(4) . .
C10 C9 H9A 108.9 . .
Sn1 C9 H9A 108.9 . .
C10 C9 H9B 108.9 . .
Sn1 C9 H9B 108.9 . .
H9A C9 H9B 107.7 . .
C11 C10 C9 113.9(5) . .
C11 C10 H10A 108.8 . .
C9 C10 H10A 108.8 . .
C11 C10 H10B 108.8 . .
C9 C10 H10B 108.8 . .
H10A C10 H10B 107.7 . .
C10 C11 C12 114.4(6) . .
C10 C11 H11A 108.7 . .
C12 C11 H11A 108.7 . .
C10 C11 H11B 108.7 . .
C12 C11 H11B 108.7 . .
H11A C11 H11B 107.6 . .
C11 C12 H12A 109.5 . .
C11 C12 H12B 109.5 . .
H12A C12 H12B 109.5 . .
C11 C12 H12C 109.5 . .
H12A C12 H12C 109.5 . .
H12B C12 H12C 109.5 . .
O2 C13 O1 123.4(5) . 4
O2 C13 C14 121.5(5) . .
O1 C13 C14 115.1(4) 4 .
C15 C14 C18 108.3(4) . 2_655
C15 C14 C13 128.1(5) . .
C18 C14 C13 123.5(5) 2_655 .
C15 C14 Fe1 70.3(3) . .
C18 C14 Fe1 70.1(3) 2_655 .
C13 C14 Fe1 123.2(4) . .
C16 C15 C14 107.4(5) 2_655 .
C16 C15 Fe1 70.1(3) 2_655 .
C14 C15 Fe1 68.6(3) . .
C16 C15 H15 126.3 2_655 .
C14 C15 H15 126.3 . .
Fe1 C15 H15 126.3 . .
C15 C16 C17 108.8(5) 2_655 2_655
C15 C16 Fe1 69.5(3) 2_655 .
C17 C16 Fe1 69.8(3) 2_655 .
C15 C16 H16 125.6 2_655 .
C17 C16 H16 125.6 2_655 .
Fe1 C16 H16 125.6 . .
C18 C17 C16 108.1(4) 2_655 2_655
C18 C17 Fe1 69.3(3) 2_655 .
C16 C17 Fe1 69.7(3) 2_655 .
C18 C17 H17 125.9 2_655 .
C16 C17 H17 125.9 2_655 .
Fe1 C17 H17 125.9 . .
C17 C18 C14 107.3(5) 2_655 2_655
C17 C18 Fe1 70.2(3) 2_655 .
C14 C18 Fe1 68.6(3) 2_655 .
C17 C18 H18 126.3 2_655 .
C14 C18 H18 126.3 2_655 .
Fe1 C18 H18 126.3 . .

loop_
_geom_bond_atom_site_label_1
_geom_bond_atom_site_label_2
_geom_bond_distance
_geom_bond_site_symmetry_2
Sn1 C5 2.136(5) .
Sn1 C1 2.148(6) .
Sn1 C9 2.149(5) .
Sn1 O1 2.156(3) .
Sn1 O2 2.444(4) .
Sn1 O3 2.507(8) .
Fe1 C14 2.021(5) 2_655
Fe1 C14 2.021(5) .
Fe1 C18 2.042(5) 2_655
Fe1 C18 2.042(5) .
Fe1 C15 2.044(5) .
Fe1 C15 2.044(5) 2_655
Fe1 C16 2.053(5) .
Fe1 C16 2.053(5) 2_655
Fe1 C17 2.053(5) .
Fe1 C17 2.053(5) 2_655
O1 C13 1.275(6) 4_545
O2 C13 1.251(6) .
C1 C2A 1.39(2) .
C1 C2 1.473(10) .
C2 C2A 1.47(2) .
C2 C3 1.558(11) .
C2A C3 1.97(2) .
C3 C4 1.444(13) .
C4 H4A 0.9600 .
C4 H4B 0.9600 .
C4 H4C 0.9600 .
C5 C6 1.510(7) .
C5 H5A 0.9700 .
C5 H5B 0.9700 .
C6 C7 1.506(8) .
C6 H6A 0.9700 .
C6 H6B 0.9700 .
C7 C8 1.519(8) .
C7 H7A 0.9700 .
C7 H7B 0.9700 .
C8 H8A 0.9600 .
C8 H8B 0.9600 .
C8 H8C 0.9600 .
C9 C10 1.516(8) .
C9 H9A 0.9700 .
C9 H9B 0.9700 .
C10 C11 1.504(8) .
C10 H10A 0.9700 .
C10 H10B 0.9700 .
C11 C12 1.516(9) .
C11 H11A 0.9700 .
C11 H11B 0.9700 .
C12 H12A 0.9600 .
C12 H12B 0.9600 .
C12 H12C 0.9600 .
C13 O1 1.275(6) 4
C13 C14 1.482(7) .
C14 C15 1.426(7) .
C14 C18 1.434(7) 2_655
C15 C16 1.413(7) 2_655
C15 H15 0.9800 .
C16 C15 1.413(7) 2_655
C16 C17 1.420(7) 2_655
C16 H16 0.9800 .
C17 C18 1.418(7) 2_655
C17 C16 1.421(7) 2_655
C17 H17 0.9800 .
C18 C17 1.418(7) 2_655
C18 C14 1.434(7) 2_655
C18 H18 0.9800 .
